data_4329189
loop_
_publ_author_name
'Arnab Banerjee'
'Animesh Sahana'
'Subarna Guha'
'Sisir Lohar'
'Ipsit Hauli'
'Subhra Kanti Mukhopadhyay'
'Jes\'us Sanmart\'in Matalobos'
'Debasis Das'

_publ_section_title
;
 Nickel(II)-Induced Excimer Formation of a Naphthalene-Based Fluorescent
 Probe for Living Cell Imaging
;
_journal_name_full 'Inorganic Chemistry'
_journal_page_first 5699
_journal_page_last 5704
_journal_paper_doi 10.1021/ic300130y
_journal_volume 51
_journal_year 2012
_chemical_formula_sum 'C12 H11 S'
_chemical_formula_weight 187.27
_chemical_name_systematic
;
 ?
;
_space_group_IT_number 14
_symmetry_cell_setting monoclinic
_symmetry_space_group_name_Hall '-P 2ybc'
_symmetry_space_group_name_H-M 'P 1 21/c 1'
_atom_sites_solution_hydrogens geom
_atom_sites_solution_primary direct
_atom_sites_solution_secondary difmap
_audit_creation_method SHELXL-97
_cell_angle_alpha 90.000(5)
_cell_angle_beta 97.512(5)
_cell_angle_gamma 90.000(5)
_cell_formula_units_Z 4
_cell_length_a 17.962(5)
_cell_length_b 5.784(5)
_cell_length_c 9.076(5)
_cell_measurement_temperature 293(2)
_cell_volume 934.8(10)
_computing_structure_refinement 'SHELXL-97 (Sheldrick, 2008)'
_diffrn_ambient_temperature 293(2)
_diffrn_measured_fraction_theta_full 0.999
_diffrn_measured_fraction_theta_max 0.999
_diffrn_radiation_monochromator graphite
_diffrn_radiation_source 'fine-focus sealed tube'
_diffrn_radiation_type MoK\a
_diffrn_radiation_wavelength 0.71069
_diffrn_reflns_av_R_equivalents 0.0000
_diffrn_reflns_av_sigmaI/netI 0.0408
_diffrn_reflns_limit_h_max 22
_diffrn_reflns_limit_h_min 0
_diffrn_reflns_limit_k_max 0
_diffrn_reflns_limit_k_min -7
_diffrn_reflns_limit_l_max 11
_diffrn_reflns_limit_l_min -11
_diffrn_reflns_number 1923
_diffrn_reflns_theta_full 26.41
_diffrn_reflns_theta_max 26.41
_diffrn_reflns_theta_min 2.29
_exptl_absorpt_coefficient_mu 0.290
_exptl_crystal_density_diffrn 1.331
_exptl_crystal_F_000 396
_refine_diff_density_max 0.273
_refine_diff_density_min -0.241
_refine_diff_density_rms 0.064
_refine_ls_extinction_method none
_refine_ls_goodness_of_fit_ref 1.220
_refine_ls_hydrogen_treatment mixed
_refine_ls_matrix_type full
_refine_ls_number_parameters 118
_refine_ls_number_reflns 1923
_refine_ls_number_restraints 0
_refine_ls_restrained_S_all 1.220
_refine_ls_R_factor_all 0.0698
_refine_ls_R_factor_gt 0.0492
_refine_ls_shift/su_max 0.000
_refine_ls_shift/su_mean 0.000
_refine_ls_structure_factor_coef Fsqd
_refine_ls_weighting_details 'calc w=1/[\s^2^(Fo^2^)+(0.0286P)^2^+1.1593P] where P=(Fo^2^+2Fc^2^)/3'
_refine_ls_weighting_scheme calc
_refine_ls_wR_factor_gt 0.1089
_refine_ls_wR_factor_ref 0.1144
_reflns_number_gt 1500
_reflns_number_total 1923
_reflns_threshold_expression >2\s(I)
_cod_data_source_file ic300130y_si_002.cif
_cod_data_source_block twin4n
_cod_database_code 4329189

loop_
_symmetry_equiv_pos_as_xyz
'x, y, z'
'-x, y+1/2, -z+1/2'
'-x, -y, -z'
'x, -y-1/2, z-1/2'

loop_
_atom_site_label
_atom_site_type_symbol
_atom_site_fract_x
_atom_site_fract_y
_atom_site_fract_z
_atom_site_U_iso_or_equiv
_atom_site_adp_type
_atom_site_occupancy
_atom_site_symmetry_multiplicity
_atom_site_calc_flag
_atom_site_refinement_flags
C1 C 0.19855(15) 0.1038(5) 0.3969(3) 0.0188(6) Uani 1 1 d .
C2 C 0.26542(15) 0.2055(5) 0.3761(3) 0.0183(6) Uani 1 1 d .
H2 H 0.2780 0.3478 0.4202 0.022 Uiso 1 1 calc R
C3 C 0.31589(15) 0.0993(5) 0.2889(3) 0.0174(6) Uani 1 1 d .
C4 C 0.38492(16) 0.2002(5) 0.2657(3) 0.0234(6) Uani 1 1 d .
H4 H 0.3992 0.3403 0.3112 0.028 Uiso 1 1 calc R
C5 C 0.43103(17) 0.0960(6) 0.1780(3) 0.0300(7) Uani 1 1 d .
H5 H 0.4759 0.1666 0.1630 0.036 Uiso 1 1 calc R
C6 C 0.41102(16) -0.1179(5) 0.1101(3) 0.0283(7) Uani 1 1 d .
H6 H 0.4427 -0.1881 0.0502 0.034 Uiso 1 1 calc R
C7 C 0.34541(16) -0.2222(5) 0.1318(3) 0.0238(7) Uani 1 1 d .
H7 H 0.3328 -0.3636 0.0865 0.029 Uiso 1 1 calc R
C8 C 0.29610(15) -0.1193(5) 0.2222(3) 0.0188(6) Uani 1 1 d .
C9 C 0.22758(16) -0.2231(5) 0.2478(3) 0.0209(6) Uani 1 1 d .
H9 H 0.2141 -0.3658 0.2051 0.025 Uiso 1 1 calc R
C10 C 0.18105(15) -0.1173(5) 0.3340(3) 0.0206(6) Uani 1 1 d .
H10 H 0.1371 -0.1912 0.3519 0.025 Uiso 1 1 calc R
C11 C 0.14271(15) 0.2227(5) 0.4794(3) 0.0233(6) Uani 1 1 d .
H11A H 0.1658 0.3541 0.5338 0.028 Uiso 1 1 calc R
H11B H 0.1245 0.1171 0.5496 0.028 Uiso 1 1 calc R
S12 S 0.06507(4) 0.31892(13) 0.34296(7) 0.0206(2) Uani 1 1 d .
C13 C -0.00675(15) 0.3859(5) 0.4591(3) 0.0192(6) Uani 1 1 d .
H13A H -0.0551 0.3917 0.3976 0.023 Uiso 1 1 calc R
H13B H -0.0086 0.2629 0.5311 0.023 Uiso 1 1 calc R

loop_
_atom_site_aniso_label
_atom_site_aniso_U_11
_atom_site_aniso_U_22
_atom_site_aniso_U_33
_atom_site_aniso_U_23
_atom_site_aniso_U_13
_atom_site_aniso_U_12
C1 0.0182(14) 0.0250(14) 0.0128(13) 0.0032(11) 0.0000(10) 0.0042(11)
C2 0.0194(14) 0.0168(13) 0.0182(13) 0.0000(11) 0.0004(11) 0.0028(11)
C3 0.0174(14) 0.0189(13) 0.0156(13) 0.0041(10) 0.0007(11) 0.0030(11)
C4 0.0214(15) 0.0249(15) 0.0239(15) 0.0016(12) 0.0032(12) -0.0027(12)
C5 0.0192(15) 0.0407(18) 0.0315(17) 0.0043(14) 0.0094(13) -0.0019(14)
C6 0.0222(16) 0.0406(18) 0.0231(15) -0.0009(13) 0.0065(12) 0.0098(14)
C7 0.0270(16) 0.0222(15) 0.0218(14) -0.0015(12) 0.0014(12) 0.0090(12)
C8 0.0203(14) 0.0187(14) 0.0168(13) 0.0017(10) -0.0004(11) 0.0048(11)
C9 0.0233(15) 0.0187(14) 0.0200(14) 0.0006(11) 0.0009(12) -0.0003(11)
C10 0.0167(14) 0.0242(15) 0.0205(14) 0.0047(11) 0.0004(11) -0.0023(11)
C11 0.0172(14) 0.0356(17) 0.0166(13) -0.0045(12) 0.0004(11) 0.0059(12)
S12 0.0160(3) 0.0307(4) 0.0156(3) -0.0021(3) 0.0036(2) 0.0055(3)
C13 0.0134(13) 0.0271(15) 0.0177(14) -0.0016(11) 0.0041(11) 0.0026(11)

loop_
_atom_type_symbol
_atom_type_description
_atom_type_scat_dispersion_real
_atom_type_scat_dispersion_imag
_atom_type_scat_source
C C 0.0033 0.0016 'International Tables Vol C Tables 4.2.6.8 and 6.1.1.4'
H H 0.0000 0.0000 'International Tables Vol C Tables 4.2.6.8 and 6.1.1.4'
S S 0.1246 0.1234 'International Tables Vol C Tables 4.2.6.8 and 6.1.1.4'

loop_
_geom_angle_atom_site_label_1
_geom_angle_atom_site_label_2
_geom_angle_atom_site_label_3
_geom_angle
_geom_angle_site_symmetry_1
C2 C1 C10 118.8(3) .
C2 C1 C11 121.9(3) .
C10 C1 C11 119.2(3) .
C1 C2 C3 121.7(3) .
C1 C2 H2 119.1 .
C3 C2 H2 119.1 .
C4 C3 C2 122.8(3) .
C4 C3 C8 118.6(3) .
C2 C3 C8 118.6(2) .
C5 C4 C3 121.2(3) .
C5 C4 H4 119.4 .
C3 C4 H4 119.4 .
C4 C5 C6 120.3(3) .
C4 C5 H5 119.8 .
C6 C5 H5 119.8 .
C7 C6 C5 120.2(3) .
C7 C6 H6 119.9 .
C5 C6 H6 119.9 .
C6 C7 C8 121.1(3) .
C6 C7 H7 119.4 .
C8 C7 H7 119.4 .
C7 C8 C9 122.7(3) .
C7 C8 C3 118.6(3) .
C9 C8 C3 118.7(2) .
C10 C9 C8 121.0(3) .
C10 C9 H9 119.5 .
C8 C9 H9 119.5 .
C9 C10 C1 121.0(3) .
C9 C10 H10 119.5 .
C1 C10 H10 119.5 .
C1 C11 S12 107.68(18) .
C1 C11 H11A 110.2 .
S12 C11 H11A 110.2 .
C1 C11 H11B 110.2 .
S12 C11 H11B 110.2 .
H11A C11 H11B 108.5 .
C13 S12 C11 102.10(13) .
C13 C13 S12 113.0(2) 3_566
C13 C13 H13A 109.0 3_566
S12 C13 H13A 109.0 .
C13 C13 H13B 109.0 3_566
S12 C13 H13B 109.0 .
H13A C13 H13B 107.8 .

loop_
_geom_bond_atom_site_label_1
_geom_bond_atom_site_label_2
_geom_bond_distance
_geom_bond_site_symmetry_2
C1 C2 1.372(4) .
C1 C10 1.419(4) .
C1 C11 1.495(4) .
C2 C3 1.419(4) .
C2 H2 0.9300 .
C3 C4 1.411(4) .
C3 C8 1.426(4) .
C4 C5 1.362(4) .
C4 H4 0.9300 .
C5 C6 1.408(4) .
C5 H5 0.9300 .
C6 C7 1.361(4) .
C6 H6 0.9300 .
C7 C8 1.415(4) .
C7 H7 0.9300 .
C8 C9 1.416(4) .
C9 C10 1.362(4) .
C9 H9 0.9300 .
C10 H10 0.9300 .
C11 S12 1.826(3) .
C11 H11A 0.9700 .
C11 H11B 0.9700 .
S12 C13 1.811(3) .
C13 C13 1.518(5) 3_566
C13 H13A 0.9700 .
C13 H13B 0.9700 .

loop_
_geom_torsion_atom_site_label_1
_geom_torsion_atom_site_label_2
_geom_torsion_atom_site_label_3
_geom_torsion_atom_site_label_4
_geom_torsion
_geom_torsion_site_symmetry_4
C10 C1 C2 C3 2.4(4) .
C11 C1 C2 C3 -175.5(2) .
C1 C2 C3 C4 180.0(2) .
C1 C2 C3 C8 -0.2(4) .
C2 C3 C4 C5 -178.2(3) .
C8 C3 C4 C5 2.0(4) .
C3 C4 C5 C6 -1.0(4) .
C4 C5 C6 C7 -0.1(4) .
C5 C6 C7 C8 0.1(4) .
C6 C7 C8 C9 -179.7(3) .
C6 C7 C8 C3 0.9(4) .
C4 C3 C8 C7 -1.9(4) .
C2 C3 C8 C7 178.2(2) .
C4 C3 C8 C9 178.7(2) .
C2 C3 C8 C9 -1.1(4) .
C7 C8 C9 C10 -179.1(3) .
C3 C8 C9 C10 0.2(4) .
C8 C9 C10 C1 2.1(4) .
C2 C1 C10 C9 -3.4(4) .
C11 C1 C10 C9 174.6(2) .
C2 C1 C11 S12 105.8(3) .
C10 C1 C11 S12 -72.1(3) .
C1 C11 S12 C13 165.4(2) .
C11 S12 C13 C13 76.7(3) 3_566
